data_7110743
loop_
_publ_author_name
'Polborn, Kurt'
'Severin, Kay'

_publ_contact_author
;
 Kay Severin
 Institut f\"ur Anorganische Chemie
 Universit\"at M\"unchen
 Butenandtstr. 5 - 13
 81377 M\"unchen
 Bundesrepublik Deutschland
;
_publ_section_title
;
 Molecular imprinting with an organometallic transition state analogue
;
_journal_issue 24
_journal_name_full 'Chemical Communications'
_journal_page_first 2481
_journal_paper_doi 10.1039/a908047c
_journal_year 1999
_chemical_formula_moiety 'C32 H37 N2 O4 P S     0.5 C H4 O'
_chemical_formula_sum 'C32.5 H39 N2 O4.5 P Ru S'
_chemical_formula_weight 693.76
_chemical_name_systematic
;
 ?
;
_space_group_IT_number 2
_symmetry_cell_setting triclinic
_symmetry_space_group_name_Hall '-P 1'
_symmetry_space_group_name_H-M 'P -1'
_atom_sites_solution_hydrogens geom
_atom_sites_solution_primary direct
_atom_sites_solution_secondary difmap
_audit_creation_date 2-11-98
_audit_creation_method SHELXL
_audit_update_record ' ?'
_cell_angle_alpha 88.05(3)
_cell_angle_beta 81.10(2)
_cell_angle_gamma 73.33(3)
_cell_formula_units_Z 2
_cell_length_a 10.387(2)
_cell_length_b 11.762(5)
_cell_length_c 14.362(2)
_cell_measurement_reflns_used 25
_cell_measurement_temperature 293(2)
_cell_measurement_theta_max 16
_cell_measurement_theta_min 9
_cell_volume 1660.6(9)
_computing_cell_refinement CAD4(Nonius,_1977)
_computing_data_collection CAD4(Nonius,_1977)
_computing_data_reduction process_MOLEN(Fair,_1990)
_computing_molecular_graphics ZORTEP(Zsolnai,_1994)
_computing_publication_material 'SHELXL-93 (Sheldrick, 1993)'
_computing_structure_refinement 'SHELXL-93 (Sheldrick, 1993)'
_computing_structure_solution 'SHELXS-86 (Sheldrick, 1990)'
_diffrn_ambient_temperature 293(2)
_diffrn_measurement_device Nonius_CAD4
_diffrn_measurement_method \o-2\T-scan
_diffrn_radiation_monochromator graphite
_diffrn_radiation_source 'fine-focus sealed tube'
_diffrn_radiation_type MoK\a
_diffrn_radiation_wavelength 0.71073
_diffrn_reflns_av_R_equivalents 0.0221
_diffrn_reflns_av_sigmaI/netI 0.0162
_diffrn_reflns_limit_h_max 11
_diffrn_reflns_limit_h_min -11
_diffrn_reflns_limit_k_max 13
_diffrn_reflns_limit_k_min -13
_diffrn_reflns_limit_l_max 16
_diffrn_reflns_limit_l_min 0
_diffrn_reflns_number 5439
_diffrn_reflns_theta_max 23.98
_diffrn_reflns_theta_min 2.30
_diffrn_standards_decay_% -1.3
_diffrn_standards_interval_time 7200
_diffrn_standards_number 3
_exptl_absorpt_coefficient_mu 0.622
_exptl_absorpt_correction_T_max 0.9990
_exptl_absorpt_correction_T_min 0.6402
_exptl_absorpt_correction_type empirical
_exptl_crystal_colour red
_exptl_crystal_density_diffrn 1.388
_exptl_crystal_description plate
_exptl_crystal_F_000 718
_exptl_crystal_size_max .47
_exptl_crystal_size_mid .30
_exptl_crystal_size_min .17
_refine_diff_density_max 0.587
_refine_diff_density_min -0.401
_refine_diff_density_rms 0.124
_refine_ls_extinction_method none
_refine_ls_goodness_of_fit_all 1.136
_refine_ls_goodness_of_fit_obs 1.067
_refine_ls_hydrogen_treatment riding
_refine_ls_matrix_type full
_refine_ls_number_parameters 402
_refine_ls_number_reflns 5196
_refine_ls_number_restraints 0
_refine_ls_restrained_S_all 1.136
_refine_ls_restrained_S_obs 1.067
_refine_ls_R_factor_all 0.0521
_refine_ls_R_factor_obs 0.0471
_refine_ls_shift/esd_max 0.107
_refine_ls_shift/esd_mean 0.004
_refine_ls_structure_factor_coef Fsqd
_refine_ls_weighting_details 'w=1/[\s^2^(Fo^2^)+(0.0858P)^2^+2.4412P] where P=(Fo^2^+2Fc^2^)/3'
_refine_ls_weighting_scheme calc
_refine_ls_wR_factor_all 0.1380
_refine_ls_wR_factor_obs 0.1233
_reflns_number_observed 4742
_reflns_number_total 5196
_reflns_observed_criterion >2sigma(I)
_cod_data_source_file 908047csup1.cif
_cod_data_source_block Severin
_cod_depositor_comments
;
The following automatic conversions were performed:

'_refine_ls_weighting_scheme' value 'calc
w=1/[\s^2^(Fo^2^)+(0.0858P)^2^+2.4412P] where P=(Fo^2^+2Fc^2^)/3' was
changed to 'calc'. New tag '_refine_ls_weighting_details' was
created. The value of the new tag was set to
'w=1/[\s^2^(Fo^2^)+(0.0858P)^2^+2.4412P] where P=(Fo^2^+2Fc^2^)/3'.

Automatic conversion script
Id: cif_fix_values 3143 2015-03-26 13:38:13Z robertas 
;
_cod_original_cell_volume 1660.6(8)
_cod_original_sg_symbol_H-M P-1
_cod_original_formula_sum 'C32.50 H39 N2 O4.50 P Ru S'
_cod_database_code 7110743

loop_
_symmetry_equiv_pos_as_xyz
'x, y, z'
'-x, -y, -z'

loop_
_atom_site_aniso_label
_atom_site_aniso_U_11
_atom_site_aniso_U_22
_atom_site_aniso_U_33
_atom_site_aniso_U_23
_atom_site_aniso_U_13
_atom_site_aniso_U_12
Ru1 0.0344(2) 0.0328(2) 0.0277(2) 0.00321(14) -0.00351(14) -0.01430(15)
S1 0.0604(7) 0.0382(6) 0.0397(6) 0.0014(5) -0.0176(5) -0.0208(5)
P1 0.0344(6) 0.0302(5) 0.0329(5) 0.0029(4) -0.0064(4) -0.0101(4)
O1 0.059(2) 0.059(2) 0.037(2) -0.0060(15) -0.0082(15) -0.012(2)
O2 0.104(3) 0.054(2) 0.062(2) 0.007(2) -0.036(2) -0.045(2)
O3 0.040(2) 0.0358(15) 0.0293(14) 0.0032(12) -0.0052(12) -0.0107(12)
O4 0.047(2) 0.041(2) 0.036(2) 0.0041(13) -0.0101(13) -0.0094(13)
N1 0.048(2) 0.037(2) 0.036(2) 0.0046(15) -0.009(2) -0.021(2)
N2 0.043(2) 0.030(2) 0.031(2) 0.0054(14) -0.0099(15) -0.0133(15)
C1 0.037(2) 0.034(2) 0.041(2) 0.000(2) -0.004(2) -0.012(2)
C2 0.053(3) 0.040(2) 0.055(3) 0.003(2) -0.018(2) -0.018(2)
C3 0.061(3) 0.046(3) 0.077(4) -0.002(3) -0.019(3) -0.029(2)
C4 0.057(3) 0.040(3) 0.077(4) 0.006(2) -0.005(3) -0.023(2)
C5 0.058(3) 0.044(3) 0.059(3) 0.014(2) -0.013(2) -0.013(2)
C6 0.046(3) 0.042(2) 0.054(3) 0.009(2) -0.014(2) -0.016(2)
C7 0.029(2) 0.035(2) 0.046(2) 0.009(2) 0.000(2) -0.008(2)
C8 0.046(3) 0.078(4) 0.061(3) -0.013(3) 0.001(2) -0.007(3)
C9 0.047(3) 0.092(5) 0.083(5) -0.010(4) 0.010(3) 0.003(3)
C10 0.036(3) 0.083(4) 0.112(6) 0.028(4) -0.003(3) -0.019(3)
C11 0.042(3) 0.100(5) 0.086(4) -0.002(4) -0.014(3) -0.026(3)
C12 0.051(3) 0.068(3) 0.059(3) 0.001(3) -0.010(2) -0.028(3)
C13 0.052(3) 0.056(3) 0.037(2) 0.005(2) -0.013(2) -0.023(2)
C14 0.049(3) 0.051(3) 0.043(3) 0.006(2) -0.006(2) -0.011(2)
C15 0.077(4) 0.064(3) 0.048(3) 0.010(3) 0.004(3) -0.002(3)
C16 0.072(4) 0.090(5) 0.059(4) 0.016(3) -0.003(3) 0.011(4)
C17 0.046(3) 0.127(7) 0.094(5) 0.016(5) -0.026(3) -0.010(4)
C18 0.057(3) 0.094(5) 0.071(4) 0.014(3) -0.018(3) -0.038(3)
C19 0.107(7) 0.148(11) 0.120(8) 0.041(7) -0.010(6) 0.061(7)
C20 0.177(23) 0.082(13) 0.265(31) 0.011(16) -0.082(21) 0.045(14)
C19A 0.107(7) 0.148(11) 0.120(8) 0.041(7) -0.010(6) 0.061(7)
C20A 0.090(17) 0.088(17) 0.109(19) 0.011(13) -0.052(13) -0.010(13)
C21 0.052(3) 0.046(3) 0.045(3) 0.006(2) -0.009(2) -0.026(2)
C22 0.065(3) 0.049(3) 0.039(2) 0.011(2) -0.010(2) -0.030(2)
C23 0.030(2) 0.058(3) 0.041(2) 0.007(2) 0.003(2) -0.005(2)
C24 0.033(2) 0.071(3) 0.042(3) 0.005(2) -0.004(2) -0.023(2)
C25 0.046(3) 0.063(3) 0.048(3) -0.008(2) 0.002(2) -0.036(2)
C26 0.044(3) 0.049(3) 0.045(3) 0.005(2) 0.008(2) -0.023(2)
C27 0.045(3) 0.053(3) 0.033(2) 0.006(2) 0.003(2) -0.011(2)
C28 0.041(2) 0.046(2) 0.037(2) -0.003(2) 0.001(2) -0.011(2)
C29 0.046(3) 0.070(4) 0.057(3) 0.013(3) 0.001(2) 0.002(3)
C30 0.117(6) 0.049(4) 0.140(8) 0.018(4) -0.030(6) -0.010(4)
C31 0.049(4) 0.103(6) 0.119(6) 0.025(5) -0.001(4) 0.015(4)
C32 0.073(4) 0.050(3) 0.070(4) 0.014(3) 0.016(3) -0.024(3)
O5 0.119(10) 0.087(8) 0.151(12) 0.010(8) -0.010(9) 0.006(7)
C33 0.151(21) 0.126(19) 0.109(16) 0.021(13) 0.023(14) -0.025(15)

loop_
_atom_site_label
_atom_site_type_symbol
_atom_site_fract_x
_atom_site_fract_y
_atom_site_fract_z
_atom_site_U_iso_or_equiv
_atom_site_thermal_displace_type
_atom_site_occupancy
_atom_site_calc_flag
_atom_site_refinement_flags
_atom_site_disorder_group
Ru1 Ru 0.47520(3) 0.52136(3) 0.22635(2) 0.03083(15) Uani 1 d . .
S1 S 0.65153(13) 0.62837(10) 0.35863(8) 0.0436(3) Uani 1 d . .
P1 P 0.71172(11) 0.28853(9) 0.11495(7) 0.0322(3) Uani 1 d . .
O1 O 0.5346(4) 0.6384(3) 0.4310(2) 0.0523(8) Uani 1 d . .
O2 O 0.7169(5) 0.7223(3) 0.3573(3) 0.0664(11) Uani 1 d . .
O3 O 0.6582(3) 0.3763(2) 0.1967(2) 0.0350(6) Uani 1 d . .
O4 O 0.6655(3) 0.3293(3) 0.0224(2) 0.0415(7) Uani 1 d . .
N1 N 0.6105(4) 0.6136(3) 0.2586(3) 0.0383(8) Uani 1 d . .
N2 N 0.5466(4) 0.5787(3) 0.0905(2) 0.0334(7) Uani 1 d . .
H2A H 0.5931(4) 0.5147(3) 0.0544(2) 0.040 Uiso 1 calc R .
H2B H 0.4747(4) 0.6183(3) 0.0630(2) 0.040 Uiso 1 calc R .
C1 C 0.6715(4) 0.1506(4) 0.1490(3) 0.0373(9) Uani 1 d . .
C2 C 0.5804(5) 0.1129(4) 0.1053(4) 0.0473(11) Uani 1 d . .
H2 H 0.5440(5) 0.1550(4) 0.0549(4) 0.057 Uiso 1 calc R .
C3 C 0.5435(6) 0.0118(5) 0.1373(4) 0.0577(13) Uani 1 d . .
H3 H 0.4816(6) -0.0129(5) 0.1086(4) 0.069 Uiso 1 calc R .
C4 C 0.5980(5) -0.0513(4) 0.2108(4) 0.0571(13) Uani 1 d . .
H4 H 0.5715(5) -0.1177(4) 0.2329(4) 0.069 Uiso 1 calc R .
C5 C 0.6916(5) -0.0168(4) 0.2518(4) 0.0541(12) Uani 1 d . .
H5 H 0.7302(5) -0.0611(4) 0.3006(4) 0.065 Uiso 1 calc R .
C6 C 0.7293(5) 0.0837(4) 0.2213(4) 0.0461(11) Uani 1 d . .
H6 H 0.7933(5) 0.1063(4) 0.2492(4) 0.055 Uiso 1 calc R .
C7 C 0.8963(4) 0.2452(4) 0.1017(3) 0.0378(9) Uani 1 d . .
C8 C 0.9715(6) 0.1766(6) 0.0250(4) 0.0645(15) Uani 1 d . .
H8 H 0.9272(6) 0.1550(6) -0.0200(4) 0.077 Uiso 1 calc R .
C9 C 1.1131(6) 0.1393(7) 0.0144(5) 0.081(2) Uani 1 d . .
H9 H 1.1634(6) 0.0947(7) -0.0382(5) 0.097 Uiso 1 calc R .
C10 C 1.1764(6) 0.1687(6) 0.0816(6) 0.078(2) Uani 1 d . .
H10 H 1.2708(6) 0.1432(6) 0.0750(6) 0.094 Uiso 1 calc R .
C11 C 1.1049(6) 0.2349(6) 0.1586(5) 0.074(2) Uani 1 d . .
H11 H 1.1504(6) 0.2537(6) 0.2042(5) 0.089 Uiso 1 calc R .
C12 C 0.9630(5) 0.2745(5) 0.1690(4) 0.0568(13) Uani 1 d . .
H12 H 0.9138(5) 0.3205(5) 0.2212(4) 0.068 Uiso 1 calc R .
C13 C 0.7767(5) 0.4956(4) 0.3834(3) 0.0459(11) Uani 1 d . .
C14 C 0.7385(5) 0.3930(4) 0.4034(3) 0.0488(11) Uani 1 d . .
H14 H 0.6493(5) 0.3929(4) 0.4022(3) 0.059 Uiso 1 calc R .
C15 C 0.8335(7) 0.2906(6) 0.4252(4) 0.068(2) Uani 1 d . .
H15 H 0.8074(7) 0.2216(6) 0.4377(4) 0.082 Uiso 1 calc R .
C16 C 0.9672(7) 0.2883(7) 0.4289(5) 0.082(2) Uani 1 d . .
C17 C 1.0016(7) 0.3919(8) 0.4086(6) 0.091(2) Uani 1 d . .
H17 H 1.0905(7) 0.3924(8) 0.4103(6) 0.109 Uiso 1 calc R .
C18 C 0.9090(6) 0.4951(6) 0.3856(4) 0.070(2) Uani 1 d . .
H18 H 0.9357(6) 0.5636(6) 0.3718(4) 0.084 Uiso 1 calc R .
C19 C 1.0703(11) 0.1815(13) 0.4532(8) 0.147(5) Uani 0.64(4) d P 1
H19 H 1.1342(11) 0.2014(13) 0.4832(8) 0.177 Uiso 0.64(4) calc PR 1
C20 C 1.0914(29) 0.0931(20) 0.4466(21) 0.187(15) Uani 0.64(4) d P 1
H20A H 1.0354(29) 0.0608(20) 0.4177(21) 0.224 Uiso 0.64(4) calc PR 1
H20B H 1.1668(29) 0.0434(20) 0.4693(21) 0.224 Uiso 0.64(4) calc PR 1
C19A C 1.0703(11) 0.1815(13) 0.4532(8) 0.147(5) Uani 0.36(4) d P 2
H19A H 1.0567(11) 0.1195(13) 0.4212(8) 0.177 Uiso 0.36(4) calc PR 2
C20A C 1.1533(26) 0.1411(25) 0.4900(19) 0.095(11) Uani 0.36(4) d P 2
H20C H 1.1848(26) 0.1873(25) 0.5272(19) 0.114 Uiso 0.36(4) calc PR 2
H20D H 1.1942(26) 0.0597(25) 0.4848(19) 0.114 Uiso 0.36(4) calc PR 2
C21 C 0.7124(5) 0.6199(4) 0.1770(3) 0.0447(10) Uani 1 d . .
H21A H 0.7792(5) 0.5432(4) 0.1646(3) 0.054 Uiso 1 calc R .
H21B H 0.7588(5) 0.6777(4) 0.1885(3) 0.054 Uiso 1 calc R .
C22 C 0.6357(5) 0.6567(4) 0.0950(3) 0.0480(11) Uani 1 d . .
H22A H 0.5811(5) 0.7388(4) 0.1029(3) 0.058 Uiso 1 calc R .
H22B H 0.6992(5) 0.6496(4) 0.0369(3) 0.058 Uiso 1 calc R .
C23 C 0.2669(4) 0.6381(4) 0.2440(3) 0.0457(11) Uani 1 d . .
C24 C 0.2796(4) 0.5380(5) 0.1861(3) 0.0472(11) Uani 1 d . .
H24 H 0.2541(4) 0.5501(5) 0.1265(3) 0.057 Uiso 1 calc R .
C25 C 0.3295(5) 0.4227(5) 0.2170(3) 0.0489(12) Uani 1 d . .
H25 H 0.3369(5) 0.3594(5) 0.1775(3) 0.059 Uiso 1 calc R .
C26 C 0.3694(5) 0.3992(4) 0.3076(3) 0.0457(11) Uani 1 d . .
C27 C 0.3597(5) 0.4972(4) 0.3648(3) 0.0452(11) Uani 1 d . .
H27 H 0.3858(5) 0.4846(4) 0.4243(3) 0.054 Uiso 1 calc R .
C28 C 0.3102(4) 0.6160(4) 0.3324(3) 0.0420(10) Uani 1 d . .
H28 H 0.3068(4) 0.6794(4) 0.3705(3) 0.050 Uiso 1 calc R .
C29 C 0.2071(5) 0.7636(5) 0.2093(4) 0.0630(15) Uani 1 d . .
H29 H 0.2284(5) 0.7632(5) 0.1404(4) 0.076 Uiso 1 calc R .
C30 C 0.2621(9) 0.8544(6) 0.2477(7) 0.104(3) Uani 1 d . .
H30A H 0.2308(47) 0.8644(37) 0.3142(10) 0.125 Uiso 1 calc R .
H30B H 0.2310(49) 0.9287(15) 0.2168(29) 0.125 Uiso 1 calc R .
H30C H 0.3597(9) 0.8280(25) 0.2367(36) 0.125 Uiso 1 calc R .
C31 C 0.0519(6) 0.7971(7) 0.2366(6) 0.100(3) Uani 1 d . .
H31A H 0.0117(8) 0.8729(23) 0.2106(33) 0.120 Uiso 1 calc R .
H31B H 0.0289(7) 0.8011(47) 0.3040(6) 0.120 Uiso 1 calc R .
H31C H 0.0179(9) 0.7381(26) 0.2124(33) 0.120 Uiso 1 calc R .
C32 C 0.4267(6) 0.2754(5) 0.3405(4) 0.066(2) Uani 1 d . .
H32A H 0.3828(29) 0.2668(11) 0.4032(11) 0.079 Uiso 1 calc R .
H32B H 0.5226(10) 0.2601(12) 0.3406(26) 0.079 Uiso 1 calc R .
H32C H 0.4115(35) 0.2200(5) 0.2989(16) 0.079 Uiso 1 calc R .
O5 O 0.6184(14) 0.1211(12) 0.5089(12) 0.128(5) Uani 0.50 d P -1
H5A H 0.5673(36) 0.1879(29) 0.5215(159) 0.154 Uiso 0.50 calc PR -1
C33 C 0.5449(24) 0.0410(19) 0.5193(15) 0.137(8) Uani 0.50 d P -1
H33A H 0.5890(24) -0.0251(19) 0.4772(15) 0.164 Uiso 0.50 calc PR -1
H33B H 0.4552(24) 0.0782(19) 0.5048(15) 0.164 Uiso 0.50 calc PR -1
H33C H 0.5386(24) 0.0136(19) 0.5831(15) 0.164 Uiso 0.50 calc PR -1

loop_
_atom_type_symbol
_atom_type_description
_atom_type_scat_dispersion_real
_atom_type_scat_dispersion_imag
_atom_type_scat_source
C C 0.0033 0.0016 'International Tables Vol C Tables 4.2.6.8 and 6.1.1.4'
H H 0.0000 0.0000 'International Tables Vol C Tables 4.2.6.8 and 6.1.1.4'
Ru Ru -1.2594 0.8363 'International Tables Vol C Tables 4.2.6.8 and 6.1.1.4'
S S 0.1246 0.1234 'International Tables Vol C Tables 4.2.6.8 and 6.1.1.4'
P P 0.1023 0.0942 'International Tables Vol C Tables 4.2.6.8 and 6.1.1.4'
O O 0.0106 0.0060 'International Tables Vol C Tables 4.2.6.8 and 6.1.1.4'
N N 0.0061 0.0033 'International Tables Vol C Tables 4.2.6.8 and 6.1.1.4'

loop_
_geom_angle_atom_site_label_1
_geom_angle_atom_site_label_2
_geom_angle_atom_site_label_3
_geom_angle
N1 Ru1 N2 77.97(13)
N1 Ru1 C24 145.6(2)
N2 Ru1 C24 91.0(2)
N1 Ru1 O3 83.38(13)
N2 Ru1 O3 82.81(12)
C24 Ru1 O3 128.0(2)
N1 Ru1 C28 93.7(2)
N2 Ru1 C28 129.3(2)
C24 Ru1 C28 68.2(2)
O3 Ru1 C28 146.59(14)
N1 Ru1 C25 171.0(2)
N2 Ru1 C25 111.0(2)
C24 Ru1 C25 37.5(2)
O3 Ru1 C25 97.9(2)
C28 Ru1 C25 80.3(2)
N1 Ru1 C23 110.5(2)
N2 Ru1 C23 98.6(2)
C24 Ru1 C23 38.4(2)
O3 Ru1 C23 166.0(2)
C28 Ru1 C23 37.6(2)
C25 Ru1 C23 68.5(2)
N1 Ru1 C27 104.2(2)
N2 Ru1 C27 166.8(2)
C24 Ru1 C27 79.9(2)
O3 Ru1 C27 110.36(14)
C28 Ru1 C27 38.1(2)
C25 Ru1 C27 67.0(2)
C23 Ru1 C27 68.3(2)
N1 Ru1 C26 133.9(2)
N2 Ru1 C26 146.4(2)
C24 Ru1 C26 67.8(2)
O3 Ru1 C26 90.13(15)
C28 Ru1 C26 68.1(2)
C25 Ru1 C26 37.4(2)
C23 Ru1 C26 81.0(2)
C27 Ru1 C26 36.9(2)
O1 S1 O2 116.0(2)
O1 S1 N1 109.3(2)
O2 S1 N1 111.0(2)
O1 S1 C13 106.0(2)
O2 S1 C13 105.5(2)
N1 S1 C13 108.6(2)
O4 P1 O3 116.5(2)
O4 P1 C7 110.1(2)
O3 P1 C7 107.5(2)
O4 P1 C1 109.9(2)
O3 P1 C1 109.0(2)
C7 P1 C1 102.9(2)
P1 O3 Ru1 131.9(2)
C21 N1 S1 115.4(3)
C21 N1 Ru1 112.0(3)
S1 N1 Ru1 127.7(2)
C22 N2 Ru1 112.6(3)
C6 C1 C2 119.3(4)
C6 C1 P1 119.8(3)
C2 C1 P1 120.9(3)
C1 C2 C3 119.8(5)
C4 C3 C2 120.3(5)
C5 C4 C3 120.0(5)
C4 C5 C6 120.6(5)
C5 C6 C1 119.9(5)
C12 C7 C8 119.1(4)
C12 C7 P1 121.3(4)
C8 C7 P1 119.5(4)
C7 C8 C9 120.8(6)
C10 C9 C8 119.1(6)
C9 C10 C11 121.5(6)
C10 C11 C12 119.8(6)
C7 C12 C11 119.7(5)
C18 C13 C14 119.8(5)
C18 C13 S1 121.0(4)
C14 C13 S1 119.2(4)
C15 C14 C13 119.8(5)
C14 C15 C16 121.5(6)
C17 C16 C15 117.2(6)
C17 C16 C19A 119.9(9)
C15 C16 C19A 123.0(10)
C17 C16 C19 119.9(9)
C15 C16 C19 123.0(10)
C16 C17 C18 122.5(6)
C13 C18 C17 119.3(6)
C20 C19 C16 138.0(27)
C20A C19A C16 149.7(26)
N1 C21 C22 106.2(4)
N2 C22 C21 108.8(4)
C28 C23 C24 117.5(4)
C28 C23 C29 122.3(5)
C24 C23 C29 120.1(4)
C28 C23 Ru1 70.5(2)
C24 C23 Ru1 69.4(3)
C29 C23 Ru1 131.6(3)
C25 C24 C23 121.4(4)
C25 C24 Ru1 72.3(3)
C23 C24 Ru1 72.1(3)
C24 C25 C26 121.6(5)
C24 C25 Ru1 70.3(3)
C26 C25 Ru1 73.8(3)
C27 C26 C25 117.7(4)
C27 C26 C32 120.3(5)
C25 C26 C32 121.9(5)
C27 C26 Ru1 70.4(3)
C25 C26 Ru1 68.8(2)
C32 C26 Ru1 129.8(3)
C26 C27 C28 120.8(4)
C26 C27 Ru1 72.7(3)
C28 C27 Ru1 69.4(2)
C23 C28 C27 121.0(4)
C23 C28 Ru1 71.9(2)
C27 C28 Ru1 72.5(2)
C30 C29 C23 113.4(5)
C30 C29 C31 110.2(6)
C23 C29 C31 108.2(5)

loop_
_geom_bond_atom_site_label_1
_geom_bond_atom_site_label_2
_geom_bond_distance
Ru1 N1 2.115(4)
Ru1 N2 2.135(3)
Ru1 C24 2.151(5)
Ru1 O3 2.155(3)
Ru1 C28 2.170(4)
Ru1 C25 2.176(4)
Ru1 C23 2.187(4)
Ru1 C27 2.211(4)
Ru1 C26 2.242(4)
S1 O1 1.451(4)
S1 O2 1.451(4)
S1 N1 1.590(4)
S1 C13 1.787(5)
P1 O4 1.499(3)
P1 O3 1.518(3)
P1 C7 1.818(4)
P1 C1 1.822(4)
N1 C21 1.467(6)
N2 C22 1.488(6)
C1 C6 1.387(6)
C1 C2 1.388(6)
C2 C3 1.392(7)
C3 C4 1.370(8)
C4 C5 1.370(8)
C5 C6 1.386(7)
C7 C12 1.379(7)
C7 C8 1.380(7)
C8 C9 1.394(8)
C9 C10 1.355(10)
C10 C11 1.361(10)
C11 C12 1.398(8)
C13 C18 1.378(7)
C13 C14 1.383(7)
C14 C15 1.382(7)
C15 C16 1.391(10)
C16 C17 1.375(11)
C16 C19A 1.470(10)
C16 C19 1.470(10)
C17 C18 1.382(10)
C19 C20 1.00(3)
C19A C20A 1.07(2)
C21 C22 1.505(7)
C23 C28 1.404(7)
C23 C24 1.428(7)
C23 C29 1.527(7)
C24 C25 1.390(7)
C25 C26 1.419(7)
C26 C27 1.410(7)
C26 C32 1.497(7)
C27 C28 1.431(7)
C29 C30 1.502(10)
C29 C31 1.536(8)
O5 C33 1.36(2)

loop_
_geom_torsion_atom_site_label_1
_geom_torsion_atom_site_label_2
_geom_torsion_atom_site_label_3
_geom_torsion_atom_site_label_4
_geom_torsion
O4 P1 O3 Ru1 26.7(3)
C7 P1 O3 Ru1 150.8(2)
C1 P1 O3 Ru1 -98.3(2)
N1 Ru1 O3 P1 -133.9(2)
N2 Ru1 O3 P1 -55.3(2)
C24 Ru1 O3 P1 30.3(3)
C28 Ru1 O3 P1 139.3(3)
C25 Ru1 O3 P1 55.1(3)
C23 Ru1 O3 P1 41.6(7)
C27 Ru1 O3 P1 123.4(2)
C26 Ru1 O3 P1 91.8(3)
O1 S1 N1 C21 171.4(3)
O2 S1 N1 C21 42.2(4)
C13 S1 N1 C21 -73.4(4)
O1 S1 N1 Ru1 -35.5(3)
O2 S1 N1 Ru1 -164.7(3)
C13 S1 N1 Ru1 79.7(3)
N2 Ru1 N1 C21 -23.3(3)
C24 Ru1 N1 C21 -97.0(4)
O3 Ru1 N1 C21 60.7(3)
C28 Ru1 N1 C21 -152.7(3)
C25 Ru1 N1 C21 159.5(10)
C23 Ru1 N1 C21 -118.1(3)
C27 Ru1 N1 C21 170.1(3)
C26 Ru1 N1 C21 144.5(3)
N2 Ru1 N1 S1 -177.1(3)
C24 Ru1 N1 S1 109.1(3)
O3 Ru1 N1 S1 -93.1(3)
C28 Ru1 N1 S1 53.5(3)
C25 Ru1 N1 S1 5.7(12)
C23 Ru1 N1 S1 88.0(3)
C27 Ru1 N1 S1 16.3(3)
C26 Ru1 N1 S1 -9.3(4)
N1 Ru1 N2 C22 -5.3(3)
C24 Ru1 N2 C22 141.8(3)
O3 Ru1 N2 C22 -90.0(3)
C28 Ru1 N2 C22 79.6(3)
C25 Ru1 N2 C22 174.3(3)
C23 Ru1 N2 C22 104.0(3)
C27 Ru1 N2 C22 95.5(7)
C26 Ru1 N2 C22 -169.3(3)
O4 P1 C1 C6 166.6(4)
O3 P1 C1 C6 -64.6(4)
C7 P1 C1 C6 49.3(4)
O4 P1 C1 C2 -15.3(4)
O3 P1 C1 C2 113.5(4)
C7 P1 C1 C2 -132.6(4)
C6 C1 C2 C3 2.9(7)
P1 C1 C2 C3 -175.2(4)
C1 C2 C3 C4 -0.8(8)
C2 C3 C4 C5 -1.5(9)
C3 C4 C5 C6 1.7(8)
C4 C5 C6 C1 0.4(8)
C2 C1 C6 C5 -2.7(7)
P1 C1 C6 C5 175.4(4)
O4 P1 C7 C12 138.9(4)
O3 P1 C7 C12 10.9(4)
C1 P1 C7 C12 -104.0(4)
O4 P1 C7 C8 -44.3(5)
O3 P1 C7 C8 -172.3(4)
C1 P1 C7 C8 72.8(4)
C12 C7 C8 C9 -1.3(9)
P1 C7 C8 C9 -178.2(5)
C7 C8 C9 C10 1.6(11)
C8 C9 C10 C11 -0.7(11)
C9 C10 C11 C12 -0.4(11)
C8 C7 C12 C11 0.2(8)
P1 C7 C12 C11 177.0(5)
C10 C11 C12 C7 0.7(10)
O1 S1 C13 C18 -131.4(4)
O2 S1 C13 C18 -7.7(5)
N1 S1 C13 C18 111.3(5)
O1 S1 C13 C14 46.7(4)
O2 S1 C13 C14 170.3(4)
N1 S1 C13 C14 -70.7(4)
C18 C13 C14 C15 -0.2(8)
S1 C13 C14 C15 -178.3(4)
C13 C14 C15 C16 0.9(8)
C14 C15 C16 C17 -1.0(10)
C14 C15 C16 C19A 179.1(8)
C14 C15 C16 C19 179.1(8)
C15 C16 C17 C18 0.3(11)
C19A C16 C17 C18 -179.8(8)
C19 C16 C17 C18 -179.8(8)
C14 C13 C18 C17 -0.5(9)
S1 C13 C18 C17 177.5(5)
C16 C17 C18 C13 0.4(11)
C17 C16 C19 C20 -149.4(28)
C15 C16 C19 C20 30.6(31)
C19A C16 C19 C20 0.0(1000)
C17 C16 C19A C20A 42.2(38)
C15 C16 C19A C20A -137.8(36)
C19 C16 C19A C20A 0.0(1000)
S1 N1 C21 C22 -156.2(3)
Ru1 N1 C21 C22 46.6(4)
Ru1 N2 C22 C21 31.8(5)
N1 C21 C22 N2 -50.1(5)
N1 Ru1 C23 C28 -68.1(3)
N2 Ru1 C23 C28 -148.4(3)
C24 Ru1 C23 C28 131.0(4)
O3 Ru1 C23 C28 116.6(6)
C28 Ru1 C23 C28 0.0
C25 Ru1 C23 C28 102.3(3)
C27 Ru1 C23 C28 29.5(3)
C26 Ru1 C23 C28 65.5(3)
N1 Ru1 C23 C24 160.9(3)
N2 Ru1 C23 C24 80.6(3)
C24 Ru1 C23 C24 0.0
O3 Ru1 C23 C24 -14.4(7)
C28 Ru1 C23 C24 -131.0(4)
C25 Ru1 C23 C24 -28.7(3)
C27 Ru1 C23 C24 -101.5(3)
C26 Ru1 C23 C24 -65.5(3)
N1 Ru1 C23 C29 48.3(5)
N2 Ru1 C23 C29 -32.0(5)
C24 Ru1 C23 C29 -112.6(6)
O3 Ru1 C23 C29 -127.0(6)
C28 Ru1 C23 C29 116.4(6)
C25 Ru1 C23 C29 -141.3(5)
C27 Ru1 C23 C29 145.9(6)
C26 Ru1 C23 C29 -178.0(5)
C28 C23 C24 C25 1.8(6)
C29 C23 C24 C25 -177.9(4)
Ru1 C23 C24 C25 55.2(4)
C28 C23 C24 Ru1 -53.4(4)
C29 C23 C24 Ru1 127.0(4)
Ru1 C23 C24 Ru1 0.0
N1 Ru1 C24 C25 -165.5(3)
N2 Ru1 C24 C25 124.6(3)
O3 Ru1 C24 C25 43.0(3)
C28 Ru1 C24 C25 -102.9(3)
C25 Ru1 C24 C25 0.0
C23 Ru1 C24 C25 -132.6(4)
C27 Ru1 C24 C25 -65.1(3)
C26 Ru1 C24 C25 -28.6(3)
N1 Ru1 C24 C23 -32.8(4)
N2 Ru1 C24 C23 -102.7(3)
O3 Ru1 C24 C23 175.6(2)
C28 Ru1 C24 C23 29.7(3)
C25 Ru1 C24 C23 132.6(4)
C23 Ru1 C24 C23 0.0
C27 Ru1 C24 C23 67.6(3)
C26 Ru1 C24 C23 104.0(3)
C23 C24 C25 C26 0.3(7)
Ru1 C24 C25 C26 55.4(4)
C23 C24 C25 Ru1 -55.1(4)
Ru1 C24 C25 Ru1 0.0
N1 Ru1 C25 C24 115.3(10)
N2 Ru1 C25 C24 -61.8(3)
C24 Ru1 C25 C24 0.0
O3 Ru1 C25 C24 -147.1(3)
C28 Ru1 C25 C24 66.7(3)
C23 Ru1 C25 C24 29.4(3)
C27 Ru1 C25 C24 104.1(3)
C26 Ru1 C25 C24 133.1(4)
N1 Ru1 C25 C26 -17.8(12)
N2 Ru1 C25 C26 165.1(3)
C24 Ru1 C25 C26 -133.1(4)
O3 Ru1 C25 C26 79.8(3)
C28 Ru1 C25 C26 -66.4(3)
C23 Ru1 C25 C26 -103.7(3)
C27 Ru1 C25 C26 -29.0(3)
C26 Ru1 C25 C26 0.0
C24 C25 C26 C27 -1.4(7)
Ru1 C25 C26 C27 52.4(4)
C24 C25 C26 C32 -178.3(4)
Ru1 C25 C26 C32 -124.6(4)
C24 C25 C26 Ru1 -53.8(4)
Ru1 C25 C26 Ru1 0.0
N1 Ru1 C26 C27 44.3(4)
N2 Ru1 C26 C27 -157.7(3)
C24 Ru1 C26 C27 -103.2(3)
O3 Ru1 C26 C27 125.2(3)
C28 Ru1 C26 C27 -28.8(3)
C25 Ru1 C26 C27 -131.9(4)
C23 Ru1 C26 C27 -65.6(3)
C27 Ru1 C26 C27 0.0
N1 Ru1 C26 C25 176.2(3)
N2 Ru1 C26 C25 -25.8(4)
C24 Ru1 C26 C25 28.7(3)
O3 Ru1 C26 C25 -102.9(3)
C28 Ru1 C26 C25 103.1(3)
C25 Ru1 C26 C25 0.0
C23 Ru1 C26 C25 66.3(3)
C27 Ru1 C26 C25 131.9(4)
N1 Ru1 C26 C32 -69.3(6)
N2 Ru1 C26 C32 88.8(6)
C24 Ru1 C26 C32 143.2(5)
O3 Ru1 C26 C32 11.6(5)
C28 Ru1 C26 C32 -142.4(5)
C25 Ru1 C26 C32 114.5(6)
C23 Ru1 C26 C32 -179.2(5)
C27 Ru1 C26 C32 -113.6(6)
C25 C26 C27 C28 0.5(7)
C32 C26 C27 C28 177.5(4)
Ru1 C26 C27 C28 52.1(4)
C25 C26 C27 Ru1 -51.6(4)
C32 C26 C27 Ru1 125.4(4)
Ru1 C26 C27 Ru1 0.0
N1 Ru1 C27 C26 -148.7(3)
N2 Ru1 C27 C26 113.5(7)
C24 Ru1 C27 C26 66.3(3)
O3 Ru1 C27 C26 -60.6(3)
C28 Ru1 C27 C26 133.6(4)
C25 Ru1 C27 C26 29.5(3)
C23 Ru1 C27 C26 104.5(3)
C26 Ru1 C27 C26 0.0
N1 Ru1 C27 C28 77.7(3)
N2 Ru1 C27 C28 -20.0(8)
C24 Ru1 C27 C28 -67.3(3)
O3 Ru1 C27 C28 165.8(2)
C28 Ru1 C27 C28 0.000(1)
C25 Ru1 C27 C28 -104.1(3)
C23 Ru1 C27 C28 -29.1(3)
C26 Ru1 C27 C28 -133.6(4)
C24 C23 C28 C27 -2.7(6)
C29 C23 C28 C27 177.0(4)
Ru1 C23 C28 C27 -55.5(4)
C24 C23 C28 Ru1 52.8(4)
C29 C23 C28 Ru1 -127.5(4)
Ru1 C23 C28 Ru1 0.0
C26 C27 C28 C23 1.6(7)
Ru1 C27 C28 C23 55.2(4)
C26 C27 C28 Ru1 -53.6(4)
Ru1 C27 C28 Ru1 0.0
N1 Ru1 C28 C23 119.5(3)
N2 Ru1 C28 C23 42.0(4)
C24 Ru1 C28 C23 -30.3(3)
O3 Ru1 C28 C23 -156.9(3)
C25 Ru1 C28 C23 -67.3(3)
C23 Ru1 C28 C23 0.0
C27 Ru1 C28 C23 -132.2(4)
C26 Ru1 C28 C23 -104.2(3)
N1 Ru1 C28 C27 -108.3(3)
N2 Ru1 C28 C27 174.2(2)
C24 Ru1 C28 C27 101.9(3)
O3 Ru1 C28 C27 -24.7(4)
C25 Ru1 C28 C27 64.9(3)
C23 Ru1 C28 C27 132.2(4)
C27 Ru1 C28 C27 0.000(1)
C26 Ru1 C28 C27 28.0(3)
C28 C23 C29 C30 30.0(7)
C24 C23 C29 C30 -150.3(6)
Ru1 C23 C29 C30 -61.9(7)
C28 C23 C29 C31 -92.5(7)
C24 C23 C29 C31 87.2(6)
Ru1 C23 C29 C31 175.6(5)
